data_4088447
loop_
_publ_author_name
'Dutta, Indranil'
'Sarbajna, Abir'
'Pandey, Pragati'
'Rahaman, S. M. Wahidur'
'Singh, Kuldeep'
'Bera, Jitendra K.'

_publ_section_title
;
 Acceptorless Dehydrogenation of Alcohols on a Diruthenium(II,II) Platform
;
_journal_issue 10
_journal_name_full Organometallics
_journal_page_first 1505
_journal_paper_doi 10.1021/acs.organomet.6b00085
_journal_volume 35
_journal_year 2016
_chemical_formula_moiety 'C36 H41 Cl5 N4 O6 Ru2'
_chemical_formula_sum 'C36 H41 Cl5 N4 O6 Ru2'
_chemical_formula_weight 1005.12
_space_group_IT_number 2
_space_group_name_Hall '-P 1'
_space_group_name_H-M_alt 'P -1'
_symmetry_cell_setting triclinic
_symmetry_space_group_name_H-M 'P -1'
_atom_sites_solution_hydrogens geom
_atom_sites_solution_primary direct
_atom_sites_solution_secondary difmap
_audit_creation_method SHELXL-97
_cell_angle_alpha 70.8350(10)
_cell_angle_beta 78.5760(10)
_cell_angle_gamma 75.9750(10)
_cell_formula_units_Z 4
_cell_length_a 12.9670(6)
_cell_length_b 17.4964(9)
_cell_length_c 20.0058(10)
_cell_measurement_reflns_used 5129
_cell_measurement_temperature 100(2)
_cell_measurement_theta_max 25.59
_cell_measurement_theta_min 2.17
_cell_volume 4124.5(4)
_computing_cell_refinement 'Bruker SAINT'
_computing_data_collection 'Bruker APEX'
_computing_data_reduction 'Bruker SAINT'
_computing_molecular_graphics DIAMOND
_computing_publication_material ciftab
_computing_structure_refinement 'SHELXL-97 (Sheldrick, 1997)'
_computing_structure_solution 'SHELXS-97 (Sheldrick, 1990)'
_diffrn_ambient_temperature 100(2)
_diffrn_measured_fraction_theta_full 0.992
_diffrn_measured_fraction_theta_max 0.992
_diffrn_measurement_device_type 'Bruker SMART APEX'
_diffrn_measurement_method 'omega scans'
_diffrn_radiation_monochromator graphite
_diffrn_radiation_source 'fine-focus sealed tube'
_diffrn_radiation_type MoK\a
_diffrn_radiation_wavelength 0.71073
_diffrn_reflns_av_R_equivalents 0.0414
_diffrn_reflns_av_sigmaI/netI 0.0701
_diffrn_reflns_limit_h_max 15
_diffrn_reflns_limit_h_min -15
_diffrn_reflns_limit_k_max 20
_diffrn_reflns_limit_k_min -20
_diffrn_reflns_limit_l_max 23
_diffrn_reflns_limit_l_min -23
_diffrn_reflns_number 29130
_diffrn_reflns_theta_full 24.71
_diffrn_reflns_theta_max 24.71
_diffrn_reflns_theta_min 1.26
_exptl_absorpt_coefficient_mu 1.104
_exptl_absorpt_correction_T_max 0.8260
_exptl_absorpt_correction_T_min 0.8013
_exptl_absorpt_correction_type empirical
_exptl_absorpt_process_details SADABS
_exptl_crystal_colour green
_exptl_crystal_density_diffrn 1.619
_exptl_crystal_density_method 'not measured'
_exptl_crystal_description block
_exptl_crystal_F_000 2024
_exptl_crystal_size_max 0.21
_exptl_crystal_size_mid 0.20
_exptl_crystal_size_min 0.18
_refine_diff_density_max 3.808
_refine_diff_density_min -2.495
_refine_diff_density_rms 0.180
_refine_ls_extinction_method none
_refine_ls_goodness_of_fit_ref 1.094
_refine_ls_hydrogen_treatment mixed
_refine_ls_matrix_type full
_refine_ls_number_parameters 973
_refine_ls_number_reflns 13969
_refine_ls_number_restraints 0
_refine_ls_restrained_S_all 1.094
_refine_ls_R_factor_all 0.0940
_refine_ls_R_factor_gt 0.0667
_refine_ls_shift/su_max 0.001
_refine_ls_shift/su_mean 0.000
_refine_ls_structure_factor_coef Fsqd
_refine_ls_weighting_details 'calc w=1/[\s^2^(Fo^2^)+(0.1194P)^2^+0.0000P] where P=(Fo^2^+2Fc^2^)/3'
_refine_ls_weighting_scheme calc
_refine_ls_wR_factor_gt 0.1802
_refine_ls_wR_factor_ref 0.2007
_reflns_number_gt 9787
_reflns_number_total 13969
_reflns_threshold_expression >2sigma(I)
_cod_data_source_file om6b00085_si_002.cif
_cod_data_source_block compound1
_cod_depositor_comments
;
The following automatic conversions were performed:

data item '_symmetry_cell_setting' value 'Triclinic' was changed to
'triclinic' in accordance with the
/home/saulius/struct/COD-crude-data/automatic-downloads/DataCite-retrospective/ACS/depositions/lib/dictionaries/cif_core.dic
dictionary named 'cif_core.dic' version 2.4.2 last updated on
2011-04-26.

Automatic conversion script
Id: cif_fix_values 6909 2019-04-08 15:41:33Z antanas 

2020-06-08
Z value and formula fixed to values more according to usual
chemical conventions.                 miguel
;
_cod_original_formula_sum 'C72 H82 Cl10 N8 O12 Ru4'
_cod_original_formula_weight 2010.24
_cod_original_formula_moiety 'C72 H82 Cl10 N8 O12 Ru4'
_cod_original_formula_units_Z 2
_cod_original_sg_symbol_H-M P-1
_cod_database_code 4088447

loop_
_symmetry_equiv_pos_as_xyz
'x, y, z'
'-x, -y, -z'

loop_
_atom_site_label
_atom_site_type_symbol
_atom_site_fract_x
_atom_site_fract_y
_atom_site_fract_z
_atom_site_U_iso_or_equiv
_atom_site_adp_type
_atom_site_occupancy
_atom_site_symmetry_multiplicity
_atom_site_calc_flag
_atom_site_refinement_flags
Ru2 Ru 0.62548(5) 0.75182(4) 0.47268(3) 0.01798(17) Uani 1 1 d .
Ru1 Ru 0.66720(5) 0.86520(4) 0.38246(3) 0.01752(17) Uani 1 1 d .
Ru4 Ru 1.04104(5) 1.25045(4) -0.02650(3) 0.01889(17) Uani 1 1 d .
Ru3 Ru 0.98375(5) 1.36663(4) -0.11559(3) 0.01919(17) Uani 1 1 d .
O2 O 0.7614(4) 0.6807(3) 0.4350(3) 0.0203(11) Uani 1 1 d .
C31 C 0.7259(6) 1.0304(5) 0.2411(4) 0.0215(17) Uani 1 1 d .
O10 O 1.1257(4) 1.3423(3) -0.1787(3) 0.0221(12) Uani 1 1 d .
O9 O 1.1768(4) 1.2248(3) -0.0937(3) 0.0216(11) Uani 1 1 d .
O1 O 0.7954(4) 0.7912(3) 0.3428(2) 0.0193(11) Uani 1 1 d .
N2 N 0.7082(4) 0.7739(3) 0.5380(3) 0.0165(13) Uani 1 1 d .
N1 N 0.7630(5) 0.8808(4) 0.4432(3) 0.0174(13) Uani 1 1 d .
C40 C 0.5065(6) 0.6103(5) 0.6033(4) 0.0192(16) Uani 1 1 d .
C9 C 1.1929(6) 1.2744(5) -0.1546(4) 0.0233(17) Uani 1 1 d .
C33 C 0.6259(6) 1.1430(5) 0.1587(4) 0.0272(18) Uani 1 1 d .
H33 H 0.5645 1.1855 0.1493 0.033 Uiso 1 1 calc R
C64 C 0.9678(6) 1.6009(5) -0.4020(4) 0.030(2) Uani 1 1 d .
C70 C 1.1801(6) 1.1152(5) 0.0999(4) 0.0237(17) Uani 1 1 d .
C54 C 0.7317(6) 1.3568(5) 0.0638(4) 0.0223(17) Uani 1 1 d .
C41 C 0.5316(6) 0.5392(5) 0.5829(4) 0.0228(17) Uani 1 1 d .
C55 C 0.8277(6) 1.3398(4) 0.0180(4) 0.0183(16) Uani 1 1 d .
C43 C 0.3546(7) 0.5140(5) 0.6344(4) 0.0278(19) Uani 1 1 d .
C34 C 0.7026(6) 1.1327(5) 0.1024(4) 0.0261(18) Uani 1 1 d .
C25 C 0.7691(6) 0.8336(4) 0.5129(4) 0.0199(16) Uani 1 1 d .
C1 C 0.8162(6) 0.7149(5) 0.3764(4) 0.0222(17) Uani 1 1 d .
C2 C 0.9113(6) 0.6619(5) 0.3472(4) 0.0248(17) Uani 1 1 d .
H2A H 0.8968 0.6557 0.3032 0.037 Uiso 1 1 calc R
H2B H 0.9253 0.6076 0.3824 0.037 Uiso 1 1 calc R
H2C H 0.9740 0.6878 0.3369 0.037 Uiso 1 1 calc R
C51 C 0.7622(6) 1.4461(5) -0.0791(4) 0.0211(16) Uani 1 1 d .
C28 C 0.7004(6) 0.7319(4) 0.6083(4) 0.0209(16) Uani 1 1 d .
C71 C 1.2357(6) 1.1374(5) 0.1417(4) 0.0261(18) Uani 1 1 d .
C35 C 0.7926(6) 1.0698(5) 0.1161(4) 0.0267(18) Uani 1 1 d .
H35 H 0.8466 1.0623 0.0779 0.032 Uiso 1 1 calc R
C21 C 0.8238(6) 0.9398(5) 0.4159(4) 0.0223(17) Uani 1 1 d .
C24 C 0.8327(6) 0.8469(5) 0.5573(4) 0.0249(18) Uani 1 1 d .
C36 C 0.8043(6) 1.0181(5) 0.1851(4) 0.0247(18) Uani 1 1 d .
C29 C 0.8082(6) 0.9910(4) 0.3437(4) 0.0204(16) Uani 1 1 d .
H29 H 0.8490 1.0327 0.3196 0.024 Uiso 1 1 calc R
C73 C 1.3877(7) 1.0284(5) 0.1229(4) 0.031(2) Uani 1 1 d .
C60 C 1.0006(6) 1.1743(4) 0.1315(4) 0.0226(17) Uani 1 1 d .
H60 H 1.0071 1.1444 0.1801 0.027 Uiso 1 1 calc R
C22 C 0.8907(6) 0.9539(5) 0.4551(4) 0.0230(17) Uani 1 1 d .
H22 H 0.9331 0.9951 0.4332 0.028 Uiso 1 1 calc R
C10 C 1.2927(6) 1.2556(5) -0.2023(5) 0.036(2) Uani 1 1 d .
H10A H 1.3359 1.2031 -0.1779 0.054 Uiso 1 1 calc R
H10B H 1.3337 1.2996 -0.2142 0.054 Uiso 1 1 calc R
H10C H 1.2744 1.2517 -0.2461 0.054 Uiso 1 1 calc R
C57 C 0.8149(6) 1.2520(5) 0.1598(4) 0.0252(18) Uani 1 1 d .
H57 H 0.8140 1.2230 0.2092 0.030 Uiso 1 1 calc R
C27 C 0.7574(6) 0.7451(5) 0.6554(4) 0.0263(18) Uani 1 1 d .
H27 H 0.7488 0.7161 0.7049 0.032 Uiso 1 1 calc R
C52 C 0.6637(6) 1.4645(5) -0.0384(4) 0.0261(18) Uani 1 1 d .
H52 H 0.6082 1.5070 -0.0595 0.031 Uiso 1 1 calc R
C68 C 0.9988(8) 1.6453(7) -0.4781(5) 0.052(3) Uani 1 1 d .
H68A H 1.0649 1.6137 -0.4969 0.078 Uiso 1 1 calc R
H68B H 1.0106 1.6998 -0.4817 0.078 Uiso 1 1 calc R
H68C H 0.9413 1.6516 -0.5059 0.078 Uiso 1 1 calc R
C23 C 0.8960(6) 0.9088(5) 0.5250(4) 0.0255(18) Uani 1 1 d .
H23 H 0.9415 0.9188 0.5518 0.031 Uiso 1 1 calc R
C44 C 0.3313(6) 0.5857(5) 0.6539(4) 0.0286(19) Uani 1 1 d .
H44 H 0.2617 0.6018 0.6769 0.034 Uiso 1 1 calc R
C63 C 0.9007(7) 1.5451(6) -0.3818(4) 0.036(2) Uani 1 1 d .
H63 H 0.8742 1.5342 -0.4181 0.043 Uiso 1 1 calc R
C45 C 0.4076(6) 0.6354(5) 0.6405(4) 0.0259(18) Uani 1 1 d .
C59 C 0.7868(6) 1.4941(5) -0.1539(4) 0.0251(18) Uani 1 1 d .
H59 H 0.7336 1.5351 -0.1788 0.030 Uiso 1 1 calc R
C58 C 0.9044(6) 1.2351(5) 0.1115(4) 0.0240(17) Uani 1 1 d .
C46 C 0.6414(6) 0.5130(5) 0.5447(4) 0.0286(19) Uani 1 1 d .
H46A H 0.6581 0.5585 0.5025 0.043 Uiso 1 1 calc R
H46B H 0.6415 0.4649 0.5298 0.043 Uiso 1 1 calc R
H46C H 0.6955 0.4988 0.5769 0.043 Uiso 1 1 calc R
C32 C 0.6342(6) 1.0940(5) 0.2285(4) 0.0225(17) Uani 1 1 d .
C38 C 0.6934(7) 1.1845(5) 0.0265(4) 0.035(2) Uani 1 1 d .
H38A H 0.6574 1.1584 0.0036 0.052 Uiso 1 1 calc R
H38B H 0.7652 1.1893 0.0006 0.052 Uiso 1 1 calc R
H38C H 0.6517 1.2395 0.0257 0.052 Uiso 1 1 calc R
C62 C 0.8692(6) 1.5035(5) -0.3105(4) 0.0283(19) Uani 1 1 d .
C74 C 1.3294(7) 1.0088(5) 0.0812(4) 0.032(2) Uani 1 1 d .
H74 H 1.3605 0.9647 0.0613 0.038 Uiso 1 1 calc R
C47 C 0.3824(6) 0.7117(5) 0.6648(4) 0.0301(19) Uani 1 1 d .
H47A H 0.4221 0.7020 0.7047 0.045 Uiso 1 1 calc R
H47B H 0.3053 0.7246 0.6804 0.045 Uiso 1 1 calc R
H47C H 0.4035 0.7581 0.6252 0.045 Uiso 1 1 calc R
C78 C 1.1690(7) 1.0331(5) 0.0187(5) 0.032(2) Uani 1 1 d .
H78A H 1.1642 1.0789 -0.0255 0.048 Uiso 1 1 calc R
H78B H 1.0967 1.0256 0.0420 0.048 Uiso 1 1 calc R
H78C H 1.2086 0.9825 0.0076 0.048 Uiso 1 1 calc R
C42 C 0.4533(7) 0.4922(5) 0.5997(4) 0.0276(19) Uani 1 1 d .
H42 H 0.4689 0.4428 0.5865 0.033 Uiso 1 1 calc R
C66 C 0.9759(6) 1.5787(5) -0.2757(4) 0.0292(19) Uani 1 1 d .
C37 C 0.9002(7) 0.9484(6) 0.1971(5) 0.039(2) Uani 1 1 d .
H37A H 0.9409 0.9451 0.1510 0.059 Uiso 1 1 calc R
H37B H 0.8759 0.8963 0.2226 0.059 Uiso 1 1 calc R
H37C H 0.9462 0.9585 0.2255 0.059 Uiso 1 1 calc R
C48 C 0.2670(7) 0.4646(6) 0.6500(5) 0.039(2) Uani 1 1 d .
H48A H 0.2117 0.4948 0.6188 0.058 Uiso 1 1 calc R
H48B H 0.2349 0.4559 0.7000 0.058 Uiso 1 1 calc R
H48C H 0.2975 0.4111 0.6414 0.058 Uiso 1 1 calc R
C39 C 0.5496(6) 1.1078(5) 0.2892(4) 0.0307(19) Uani 1 1 d .
H39A H 0.4959 1.1570 0.2713 0.046 Uiso 1 1 calc R
H39B H 0.5831 1.1155 0.3258 0.046 Uiso 1 1 calc R
H39C H 0.5149 1.0598 0.3100 0.046 Uiso 1 1 calc R
C65 C 1.0038(6) 1.6168(5) -0.3482(4) 0.032(2) Uani 1 1 d .
H65 H 1.0498 1.6556 -0.3612 0.038 Uiso 1 1 calc R
C76 C 1.1921(7) 1.2082(5) 0.1727(4) 0.032(2) Uani 1 1 d .
H76A H 1.1435 1.1906 0.2166 0.048 Uiso 1 1 calc R
H76B H 1.1529 1.2542 0.1381 0.048 Uiso 1 1 calc R
H76C H 1.2515 1.2259 0.1835 0.048 Uiso 1 1 calc R
C72 C 1.3392(7) 1.0930(5) 0.1517(4) 0.032(2) Uani 1 1 d .
H72 H 1.3787 1.1075 0.1795 0.038 Uiso 1 1 calc R
C26 C 0.8255(6) 0.8006(5) 0.6290(4) 0.0278(19) Uani 1 1 d .
H26 H 0.8677 0.8074 0.6597 0.033 Uiso 1 1 calc R
C77 C 1.5004(7) 0.9827(5) 0.1360(5) 0.042(2) Uani 1 1 d .
H77A H 1.5446 1.0219 0.1335 0.063 Uiso 1 1 calc R
H77B H 1.5312 0.9544 0.0996 0.063 Uiso 1 1 calc R
H77C H 1.4984 0.9421 0.1834 0.063 Uiso 1 1 calc R
C53 C 0.6482(6) 1.4202(5) 0.0323(4) 0.032(2) Uani 1 1 d .
H53 H 0.5815 1.4319 0.0604 0.039 Uiso 1 1 calc R
C75 C 1.2269(7) 1.0522(5) 0.0681(4) 0.0275(19) Uani 1 1 d .
C67 C 0.7968(8) 1.4414(5) -0.2925(5) 0.040(2) Uani 1 1 d .
H67A H 0.8230 1.3927 -0.2542 0.060 Uiso 1 1 calc R
H67B H 0.7970 1.4249 -0.3348 0.060 Uiso 1 1 calc R
H67C H 0.7236 1.4662 -0.2767 0.060 Uiso 1 1 calc R
O12 O 0.9212(4) 1.2966(3) -0.1556(3) 0.0210(11) Uani 1 1 d .
O11 O 0.9634(4) 1.1845(3) -0.0631(3) 0.0203(11) Uani 1 1 d .
O7 O 1.0523(4) 1.4347(3) -0.0769(3) 0.0220(12) Uani 1 1 d .
O8 O 1.1183(4) 1.3192(3) 0.0053(3) 0.0217(11) Uani 1 1 d .
O5 O 0.5349(4) 0.9367(3) 0.4218(3) 0.0196(11) Uani 1 1 d .
O4 O 0.5394(4) 0.7298(3) 0.4069(3) 0.0219(12) Uani 1 1 d .
O6 O 0.4880(4) 0.8250(3) 0.5047(3) 0.0218(12) Uani 1 1 d .
O3 O 0.5708(4) 0.8451(3) 0.3212(3) 0.0227(12) Uani 1 1 d .
N5 N 0.8436(5) 1.3861(4) -0.0531(3) 0.0211(14) Uani 1 1 d .
N6 N 0.9106(5) 1.2777(4) 0.0409(3) 0.0186(13) Uani 1 1 d .
N8 N 1.0769(5) 1.1622(4) 0.0815(3) 0.0193(14) Uani 1 1 d .
N7 N 0.8838(5) 1.4781(4) -0.1845(3) 0.0219(14) Uani 1 1 d .
N4 N 0.5870(5) 0.6625(4) 0.5822(3) 0.0198(14) Uani 1 1 d .
N3 N 0.7377(5) 0.9787(4) 0.3128(3) 0.0200(14) Uani 1 1 d .
C7 C 1.1064(6) 1.3971(5) -0.0251(4) 0.0243(18) Uani 1 1 d .
C5 C 0.4710(6) 0.9013(4) 0.4733(4) 0.0202(16) Uani 1 1 d .
C11 C 0.9208(6) 1.2217(5) -0.1209(4) 0.0247(18) Uani 1 1 d .
C3 C 0.5274(6) 0.7817(5) 0.3461(4) 0.0217(17) Uani 1 1 d .
C6 C 0.3715(6) 0.9540(5) 0.5001(4) 0.0286(19) Uani 1 1 d .
H6A H 0.3132 0.9229 0.5166 0.043 Uiso 1 1 calc R
H6B H 0.3507 1.0040 0.4614 0.043 Uiso 1 1 calc R
H6C H 0.3861 0.9693 0.5398 0.043 Uiso 1 1 calc R
C30 C 0.6296(6) 0.6730(5) 0.6305(4) 0.0237(17) Uani 1 1 d .
H30 H 0.6151 0.6431 0.6793 0.028 Uiso 1 1 calc R
C4 C 0.4575(6) 0.7695(5) 0.3012(4) 0.0294(19) Uani 1 1 d .
H4A H 0.3824 0.7902 0.3167 0.044 Uiso 1 1 calc R
H4B H 0.4677 0.7106 0.3062 0.044 Uiso 1 1 calc R
H4C H 0.4766 0.7995 0.2511 0.044 Uiso 1 1 calc R
C8 C 1.1552(6) 1.4451(5) 0.0045(4) 0.031(2) Uani 1 1 d .
H8A H 1.1823 1.4895 -0.0344 0.047 Uiso 1 1 calc R
H8B H 1.2145 1.4088 0.0299 0.047 Uiso 1 1 calc R
H8C H 1.1011 1.4689 0.0377 0.047 Uiso 1 1 calc R
C12 C 0.8636(7) 1.1773(5) -0.1485(4) 0.0305(19) Uani 1 1 d .
H12A H 0.7873 1.2027 -0.1466 0.046 Uiso 1 1 calc R
H12B H 0.8718 1.1194 -0.1193 0.046 Uiso 1 1 calc R
H12C H 0.8938 1.1801 -0.1981 0.046 Uiso 1 1 calc R
C61 C 0.9076(6) 1.5211(5) -0.2585(4) 0.0253(18) Uani 1 1 d .
C56 C 0.7277(6) 1.3109(5) 0.1356(4) 0.0258(18) Uani 1 1 d .
H56 H 0.6649 1.3203 0.1678 0.031 Uiso 1 1 calc R
Cl2A Cl 0.55748(15) 1.64018(12) -0.18494(10) 0.0276(4) Uani 1 1 d .
Cl1A Cl 0.96566(16) 1.13750(12) 0.31695(10) 0.0273(4) Uani 1 1 d .
Cl5S Cl 0.3085(3) 0.96997(18) 0.33131(14) 0.0692(9) Uani 1 1 d .
Cl1S Cl 0.4700(3) 1.1834(2) -0.0530(2) 0.0823(10) Uani 1 1 d .
Cl7S Cl 0.2504(5) 0.6939(4) 0.4482(4) 0.175(3) Uani 1 1 d .
Cl2S Cl 0.4107(2) 1.29415(17) 0.03799(16) 0.0599(7) Uani 1 1 d .
Cl3S Cl 0.5488(3) 1.3793(2) -0.1656(3) 0.1267(18) Uani 1 1 d .
C1S C 0.3741(8) 1.2553(6) -0.0217(5) 0.048(3) Uani 1 1 d .
H1S1 H 0.3106 1.2301 0.0017 0.057 Uiso 1 1 calc R
H1S2 H 0.3518 1.3022 -0.0633 0.057 Uiso 1 1 calc R
Cl4S Cl 0.3251(2) 1.46535(18) -0.16569(13) 0.0584(7) Uani 1 1 d .
C2S C 0.4632(8) 1.4686(7) -0.1973(6) 0.061(3) Uani 1 1 d .
H2S1 H 0.4731 1.4836 -0.2501 0.073 Uiso 1 1 calc R
H2S2 H 0.4823 1.5127 -0.1841 0.073 Uiso 1 1 calc R
Cl6S Cl 0.1439(4) 0.8995(3) 0.3068(4) 0.193(4) Uani 1 1 d .
C69 C 1.0186(8) 1.5967(5) -0.2189(5) 0.040(2) Uani 1 1 d .
H69A H 1.0566 1.6429 -0.2409 0.061 Uiso 1 1 calc R
H69B H 1.0682 1.5479 -0.1950 0.061 Uiso 1 1 calc R
H69C H 0.9590 1.6112 -0.1839 0.061 Uiso 1 1 calc R
C3S C 0.1856(10) 0.9748(8) 0.3078(11) 0.129(8) Uani 1 1 d .
H3S1 H 0.1313 1.0014 0.3399 0.154 Uiso 1 1 calc R
H3S2 H 0.1832 1.0140 0.2592 0.154 Uiso 1 1 calc R
Cl8S Cl 0.1786(3) 0.7979(2) 0.5409(3) 0.1016(14) Uani 1 1 d .
C4S C 0.2719(10) 0.7590(7) 0.4810(6) 0.068(3) Uani 1 1 d .
H4S1 H 0.2891 0.8066 0.4403 0.082 Uiso 1 1 calc R
H4S2 H 0.3378 0.7335 0.5042 0.082 Uiso 1 1 calc R

loop_
_atom_site_aniso_label
_atom_site_aniso_U_11
_atom_site_aniso_U_22
_atom_site_aniso_U_33
_atom_site_aniso_U_23
_atom_site_aniso_U_13
_atom_site_aniso_U_12
Ru2 0.0179(3) 0.0207(3) 0.0175(3) -0.0082(3) -0.0015(2) -0.0047(2)
Ru1 0.0158(3) 0.0207(3) 0.0182(3) -0.0083(3) -0.0018(2) -0.0041(2)
Ru4 0.0189(3) 0.0205(3) 0.0168(3) -0.0069(3) -0.0016(2) -0.0017(3)
Ru3 0.0170(3) 0.0210(3) 0.0176(3) -0.0061(3) -0.0002(2) -0.0011(3)
O2 0.023(3) 0.020(3) 0.020(3) -0.009(2) 0.000(2) -0.005(2)
C31 0.020(4) 0.028(4) 0.024(4) -0.014(3) 0.000(3) -0.013(3)
O10 0.020(3) 0.023(3) 0.019(3) -0.005(2) -0.006(2) 0.003(2)
O9 0.018(3) 0.025(3) 0.019(3) -0.007(2) -0.004(2) 0.003(2)
O1 0.016(3) 0.024(3) 0.015(3) -0.006(2) -0.002(2) -0.001(2)
N2 0.015(3) 0.015(3) 0.021(3) -0.009(3) -0.004(3) 0.000(2)
N1 0.014(3) 0.021(3) 0.017(3) -0.008(3) 0.002(2) -0.003(3)
C40 0.021(4) 0.030(4) 0.009(3) -0.004(3) 0.001(3) -0.014(3)
C9 0.024(4) 0.026(4) 0.020(4) -0.010(4) -0.003(3) -0.002(3)
C33 0.025(4) 0.026(4) 0.031(5) -0.008(4) 0.000(4) -0.011(4)
C64 0.019(4) 0.040(5) 0.023(4) 0.001(4) -0.001(3) -0.006(4)
C70 0.027(4) 0.022(4) 0.019(4) 0.003(3) -0.004(3) -0.011(3)
C54 0.016(4) 0.024(4) 0.027(4) -0.010(3) 0.002(3) -0.003(3)
C41 0.027(4) 0.026(4) 0.011(4) 0.002(3) -0.005(3) -0.006(3)
C55 0.018(4) 0.022(4) 0.015(4) -0.007(3) -0.002(3) -0.003(3)
C43 0.041(5) 0.024(4) 0.029(4) -0.013(4) -0.006(4) -0.017(4)
C34 0.031(5) 0.027(4) 0.023(4) -0.004(4) -0.006(4) -0.013(4)
C25 0.021(4) 0.016(4) 0.025(4) -0.010(3) -0.004(3) 0.000(3)
C1 0.018(4) 0.034(5) 0.022(4) -0.014(4) -0.004(3) -0.010(3)
C2 0.018(4) 0.024(4) 0.034(5) -0.014(4) -0.001(3) 0.000(3)
C51 0.017(4) 0.023(4) 0.022(4) -0.005(3) -0.001(3) -0.005(3)
C28 0.029(4) 0.014(4) 0.019(4) -0.005(3) -0.002(3) -0.004(3)
C71 0.027(4) 0.033(5) 0.017(4) 0.001(3) -0.004(3) -0.012(4)
C35 0.026(4) 0.038(5) 0.023(4) -0.014(4) 0.001(3) -0.015(4)
C21 0.012(4) 0.025(4) 0.030(4) -0.013(4) -0.002(3) 0.002(3)
C24 0.021(4) 0.025(4) 0.028(4) -0.010(4) -0.006(3) 0.003(3)
C36 0.027(4) 0.026(4) 0.029(4) -0.015(4) -0.006(4) -0.006(3)
C29 0.022(4) 0.020(4) 0.022(4) -0.009(3) 0.003(3) -0.008(3)
C73 0.031(5) 0.027(5) 0.034(5) -0.003(4) -0.010(4) -0.006(4)
C60 0.022(4) 0.020(4) 0.022(4) -0.001(3) -0.003(3) -0.007(3)
C22 0.014(4) 0.030(4) 0.029(4) -0.015(4) 0.002(3) -0.005(3)
C10 0.024(5) 0.045(5) 0.033(5) -0.019(4) -0.003(4) 0.011(4)
C57 0.027(4) 0.030(5) 0.018(4) -0.007(3) 0.000(3) -0.009(4)
C27 0.032(5) 0.028(4) 0.021(4) -0.003(3) -0.012(4) -0.008(4)
C52 0.020(4) 0.026(4) 0.035(5) -0.013(4) -0.007(4) -0.002(3)
C68 0.041(6) 0.083(8) 0.028(5) -0.003(5) -0.010(4) -0.016(5)
C23 0.019(4) 0.032(5) 0.033(5) -0.017(4) -0.008(3) -0.005(3)
C44 0.025(4) 0.039(5) 0.021(4) -0.008(4) 0.006(3) -0.013(4)
C63 0.029(5) 0.048(6) 0.026(5) -0.012(4) -0.009(4) 0.005(4)
C45 0.036(5) 0.025(4) 0.019(4) -0.003(3) -0.011(4) -0.008(4)
C59 0.025(4) 0.022(4) 0.025(4) -0.005(3) -0.004(3) 0.001(3)
C58 0.026(4) 0.027(4) 0.020(4) -0.007(3) 0.002(3) -0.008(3)
C46 0.033(5) 0.031(5) 0.024(4) -0.008(4) -0.006(4) -0.008(4)
C32 0.031(4) 0.021(4) 0.017(4) -0.005(3) 0.001(3) -0.013(3)
C38 0.029(5) 0.038(5) 0.033(5) -0.007(4) 0.004(4) -0.009(4)
C62 0.019(4) 0.037(5) 0.024(4) -0.006(4) -0.004(3) 0.000(4)
C74 0.034(5) 0.023(4) 0.036(5) -0.009(4) -0.007(4) 0.002(4)
C47 0.024(4) 0.038(5) 0.029(5) -0.015(4) 0.006(4) -0.009(4)
C78 0.038(5) 0.021(4) 0.038(5) -0.011(4) -0.010(4) -0.002(4)
C42 0.040(5) 0.018(4) 0.026(4) -0.003(3) -0.010(4) -0.007(4)
C66 0.030(5) 0.027(4) 0.027(4) 0.000(4) -0.008(4) -0.003(4)
C37 0.031(5) 0.048(6) 0.028(5) -0.009(4) 0.008(4) 0.001(4)
C48 0.044(6) 0.041(5) 0.035(5) -0.010(4) 0.008(4) -0.028(4)
C39 0.027(5) 0.028(5) 0.032(5) -0.007(4) -0.004(4) 0.003(4)
C65 0.021(4) 0.042(5) 0.029(5) -0.006(4) -0.005(4) -0.006(4)
C76 0.030(5) 0.046(5) 0.024(4) -0.016(4) -0.008(4) -0.003(4)
C72 0.036(5) 0.033(5) 0.026(4) -0.004(4) -0.005(4) -0.012(4)
C26 0.029(5) 0.029(5) 0.031(5) -0.013(4) -0.016(4) 0.002(4)
C77 0.039(5) 0.033(5) 0.054(6) -0.011(5) -0.023(5) 0.005(4)
C53 0.020(4) 0.045(5) 0.032(5) -0.015(4) 0.002(4) -0.005(4)
C75 0.035(5) 0.017(4) 0.026(4) -0.001(3) -0.004(4) -0.003(3)
C67 0.048(6) 0.038(5) 0.036(5) -0.008(4) -0.017(4) -0.007(4)
O12 0.023(3) 0.022(3) 0.018(3) -0.006(2) -0.003(2) -0.003(2)
O11 0.022(3) 0.022(3) 0.018(3) -0.008(2) -0.005(2) -0.004(2)
O7 0.019(3) 0.021(3) 0.027(3) -0.008(2) -0.003(2) -0.003(2)
O8 0.020(3) 0.022(3) 0.022(3) -0.005(2) -0.002(2) -0.004(2)
O5 0.012(3) 0.026(3) 0.023(3) -0.011(2) 0.002(2) -0.006(2)
O4 0.025(3) 0.020(3) 0.025(3) -0.010(2) -0.006(2) -0.006(2)
O6 0.023(3) 0.025(3) 0.018(3) -0.010(2) 0.003(2) -0.005(2)
O3 0.019(3) 0.032(3) 0.018(3) -0.007(2) -0.001(2) -0.009(2)
N5 0.016(3) 0.025(3) 0.023(3) -0.010(3) -0.001(3) -0.002(3)
N6 0.016(3) 0.021(3) 0.022(3) -0.011(3) -0.002(3) -0.003(3)
N8 0.022(3) 0.017(3) 0.022(3) -0.005(3) -0.004(3) -0.008(3)
N7 0.025(4) 0.018(3) 0.022(3) -0.006(3) -0.005(3) -0.002(3)
N4 0.019(3) 0.021(3) 0.020(3) -0.006(3) -0.002(3) -0.007(3)
N3 0.014(3) 0.020(3) 0.027(4) -0.011(3) 0.001(3) -0.001(3)
C7 0.021(4) 0.027(5) 0.027(4) -0.017(4) 0.001(3) 0.000(3)
C5 0.023(4) 0.021(4) 0.022(4) -0.012(3) -0.007(3) -0.003(3)
C11 0.022(4) 0.031(5) 0.022(4) -0.016(4) 0.002(3) 0.000(3)
C3 0.012(4) 0.033(5) 0.026(4) -0.019(4) 0.001(3) -0.004(3)
C6 0.021(4) 0.030(5) 0.039(5) -0.019(4) -0.001(4) -0.001(3)
C30 0.023(4) 0.026(4) 0.023(4) -0.009(3) 0.000(3) -0.005(3)
C4 0.022(4) 0.040(5) 0.031(5) -0.013(4) -0.002(4) -0.011(4)
C8 0.025(4) 0.036(5) 0.038(5) -0.022(4) 0.002(4) -0.005(4)
C12 0.038(5) 0.028(5) 0.029(5) -0.010(4) -0.014(4) -0.002(4)
C61 0.022(4) 0.027(4) 0.019(4) 0.000(3) -0.009(3) 0.006(3)
C56 0.031(5) 0.031(5) 0.018(4) -0.008(4) 0.001(3) -0.012(4)
Cl2A 0.0229(10) 0.0322(11) 0.0223(10) -0.0050(8) -0.0014(8) -0.0007(8)
Cl1A 0.0309(11) 0.0332(11) 0.0202(10) -0.0051(8) -0.0047(8) -0.0133(9)
Cl5S 0.109(3) 0.0675(19) 0.0430(15) -0.0043(14) -0.0250(16) -0.0444(18)
Cl1S 0.073(2) 0.078(2) 0.108(3) -0.048(2) -0.031(2) 0.0063(17)
Cl7S 0.140(5) 0.156(5) 0.253(7) -0.113(5) 0.062(5) -0.067(4)
Cl2S 0.0444(15) 0.0587(17) 0.080(2) -0.0260(15) -0.0156(14) -0.0014(13)
Cl3S 0.061(2) 0.085(3) 0.179(5) 0.016(3) 0.015(3) -0.015(2)
C1S 0.058(7) 0.048(6) 0.035(5) -0.011(5) 0.002(5) -0.012(5)
Cl4S 0.0541(16) 0.0700(19) 0.0381(14) -0.0123(13) 0.0049(12) -0.0021(14)
C2S 0.052(7) 0.066(8) 0.069(8) -0.007(6) -0.011(6) -0.032(6)
Cl6S 0.113(4) 0.164(5) 0.406(10) -0.212(6) -0.166(5) 0.068(3)
C69 0.058(6) 0.035(5) 0.030(5) -0.002(4) -0.004(4) -0.022(5)
C3S 0.042(8) 0.055(8) 0.24(2) -0.020(11) 0.040(10) -0.002(6)
Cl8S 0.053(2) 0.104(3) 0.176(4) -0.083(3) -0.025(2) -0.0009(19)
C4S 0.084(9) 0.064(8) 0.048(7) -0.018(6) -0.006(6) 0.003(7)

loop_
_atom_type_symbol
_atom_type_description
_atom_type_scat_dispersion_real
_atom_type_scat_dispersion_imag
_atom_type_scat_source
C C 0.0033 0.0016 'International Tables Vol C Tables 4.2.6.8 and 6.1.1.4'
H H 0.0000 0.0000 'International Tables Vol C Tables 4.2.6.8 and 6.1.1.4'
N N 0.0061 0.0033 'International Tables Vol C Tables 4.2.6.8 and 6.1.1.4'
O O 0.0106 0.0060 'International Tables Vol C Tables 4.2.6.8 and 6.1.1.4'
Ru Ru -1.2594 0.8363 'International Tables Vol C Tables 4.2.6.8 and 6.1.1.4'
Cl Cl 0.1484 0.1585 'International Tables Vol C Tables 4.2.6.8 and 6.1.1.4'

loop_
_geom_angle_atom_site_label_1
_geom_angle_atom_site_label_2
_geom_angle_atom_site_label_3
_geom_angle
N2 Ru2 O6 91.5(2)
N2 Ru2 O2 90.9(2)
O6 Ru2 O2 176.92(19)
N2 Ru2 O4 179.3(2)
O6 Ru2 O4 87.8(2)
O2 Ru2 O4 89.81(19)
N2 Ru2 N4 74.7(2)
O6 Ru2 N4 83.0(2)
O2 Ru2 N4 99.5(2)
O4 Ru2 N4 105.0(2)
N2 Ru2 Ru1 90.83(17)
O6 Ru2 Ru1 88.84(14)
O2 Ru2 Ru1 89.20(14)
O4 Ru2 Ru1 89.40(14)
N4 Ru2 Ru1 163.13(15)
N1 Ru1 O1 88.8(2)
N1 Ru1 O5 93.0(2)
O1 Ru1 O5 177.80(19)
N1 Ru1 O3 178.1(2)
O1 Ru1 O3 89.93(19)
O5 Ru1 O3 88.19(19)
N1 Ru1 Ru2 89.61(17)
O1 Ru1 Ru2 89.56(14)
O5 Ru1 Ru2 89.28(14)
O3 Ru1 Ru2 89.00(14)
N1 Ru1 N3 75.2(2)
O1 Ru1 N3 89.5(2)
O5 Ru1 N3 92.1(2)
O3 Ru1 N3 106.2(2)
Ru2 Ru1 N3 164.77(15)
N6 Ru4 O9 177.9(2)
N6 Ru4 O8 89.3(2)
O9 Ru4 O8 88.6(2)
N6 Ru4 O11 91.8(2)
O9 Ru4 O11 90.3(2)
O8 Ru4 O11 177.55(19)
N6 Ru4 N8 75.6(2)
O9 Ru4 N8 103.8(2)
O8 Ru4 N8 80.5(2)
O11 Ru4 N8 101.9(2)
N6 Ru4 Ru3 90.96(17)
O9 Ru4 Ru3 89.21(14)
O8 Ru4 Ru3 88.59(14)
O11 Ru4 Ru3 89.20(14)
N8 Ru4 Ru3 162.68(15)
N5 Ru3 O12 89.7(2)
N5 Ru3 O7 92.5(2)
O12 Ru3 O7 177.73(19)
N5 Ru3 O10 177.8(2)
O12 Ru3 O10 88.5(2)
O7 Ru3 O10 89.3(2)
N5 Ru3 N7 75.3(2)
O12 Ru3 N7 87.1(2)
O7 Ru3 N7 94.2(2)
O10 Ru3 N7 105.8(2)
N5 Ru3 Ru4 89.41(17)
O12 Ru3 Ru4 89.34(14)
O7 Ru3 Ru4 89.94(14)
O10 Ru3 Ru4 89.32(13)
N7 Ru3 Ru4 164.31(16)
C1 O2 Ru2 118.2(5)
C36 C31 C32 120.7(7)
C36 C31 N3 120.0(7)
C32 C31 N3 119.2(6)
C9 O10 Ru3 118.2(5)
C9 O9 Ru4 119.9(5)
C1 O1 Ru1 119.1(5)
C28 N2 C25 118.6(6)
C28 N2 Ru2 120.3(5)
C25 N2 Ru2 121.0(5)
C21 N1 C25 117.5(6)
C21 N1 Ru1 120.2(5)
C25 N1 Ru1 122.3(5)
C41 C40 C45 123.3(7)
C41 C40 N4 117.4(6)
C45 C40 N4 119.2(6)
O9 C9 O10 123.1(7)
O9 C9 C10 119.3(7)
O10 C9 C10 117.6(7)
C34 C33 C32 122.9(8)
C63 C64 C65 117.2(7)
C63 C64 C68 122.4(8)
C65 C64 C68 120.4(8)
C71 C70 C75 121.8(7)
C71 C70 N8 120.8(7)
C75 C70 N8 117.1(7)
C56 C54 C55 117.4(7)
C56 C54 C53 125.5(7)
C55 C54 C53 117.0(7)
C40 C41 C42 117.2(7)
C40 C41 C46 121.4(7)
C42 C41 C46 121.4(7)
N6 C55 N5 115.3(6)
N6 C55 C54 122.5(6)
N5 C55 C54 122.2(6)
C42 C43 C44 119.1(7)
C42 C43 C48 122.6(7)
C44 C43 C48 118.2(8)
C33 C34 C35 118.6(7)
C33 C34 C38 123.3(8)
C35 C34 C38 118.1(7)
N2 C25 N1 115.6(6)
N2 C25 C24 121.7(7)
N1 C25 C24 122.6(7)
O1 C1 O2 123.7(7)
O1 C1 C2 118.4(7)
O2 C1 C2 117.9(7)
N5 C51 C52 123.7(7)
N5 C51 C59 114.2(6)
C52 C51 C59 122.1(7)
N2 C28 C27 122.0(7)
N2 C28 C30 114.6(7)
C27 C28 C30 123.4(7)
C72 C71 C70 116.9(8)
C72 C71 C76 119.2(7)
C70 C71 C76 123.8(7)
C36 C35 C34 120.9(7)
N1 C21 C22 122.9(7)
N1 C21 C29 114.6(6)
C22 C21 C29 122.4(7)
C26 C24 C23 125.0(7)
C26 C24 C25 117.9(7)
C23 C24 C25 117.1(7)
C31 C36 C35 119.3(7)
C31 C36 C37 121.4(7)
C35 C36 C37 119.3(7)
N3 C29 C21 118.8(7)
C72 C73 C74 117.7(8)
C72 C73 C77 120.5(8)
C74 C73 C77 121.8(8)
N8 C60 C58 118.3(7)
C23 C22 C21 120.5(7)
C56 C57 C58 119.7(7)
C26 C27 C28 119.3(7)
C53 C52 C51 119.1(7)
C22 C23 C24 119.4(7)
C43 C44 C45 121.7(8)
C64 C63 C62 123.5(8)
C40 C45 C44 116.1(7)
C40 C45 C47 122.8(7)
C44 C45 C47 121.1(7)
N7 C59 C51 117.4(7)
N6 C58 C57 121.9(7)
N6 C58 C60 114.0(6)
C57 C58 C60 124.1(7)
C33 C32 C31 117.6(7)
C33 C32 C39 121.6(7)
C31 C32 C39 120.8(7)
C61 C62 C63 117.3(8)
C61 C62 C67 122.3(7)
C63 C62 C67 120.4(8)
C75 C74 C73 121.5(8)
C43 C42 C41 122.5(7)
C65 C66 C61 116.7(7)
C65 C66 C69 121.4(7)
C61 C66 C69 121.8(7)
C64 C65 C66 123.3(8)
C73 C72 C71 123.3(8)
C27 C26 C24 120.1(7)
C52 C53 C54 120.3(7)
C74 C75 C70 118.8(7)
C74 C75 C78 120.1(7)
C70 C75 C78 121.1(7)
C11 O12 Ru3 119.2(5)
C11 O11 Ru4 117.7(5)
C7 O7 Ru3 118.2(5)
C7 O8 Ru4 119.3(5)
C5 O5 Ru1 118.6(5)
C3 O4 Ru2 118.9(5)
C5 O6 Ru2 119.3(5)
C3 O3 Ru1 118.7(5)
C51 N5 C55 117.6(6)
C51 N5 Ru3 120.5(5)
C55 N5 Ru3 121.9(5)
C55 N6 C58 118.3(6)
C55 N6 Ru4 121.5(5)
C58 N6 Ru4 120.3(5)
C60 N8 C70 119.5(6)
C60 N8 Ru4 111.7(5)
C70 N8 Ru4 126.4(5)
C59 N7 C61 118.0(6)
C59 N7 Ru3 112.2(5)
C61 N7 Ru3 128.7(5)
C30 N4 C40 119.5(6)
C30 N4 Ru2 112.2(5)
C40 N4 Ru2 127.1(4)
C29 N3 C31 116.7(6)
C29 N3 Ru1 110.8(5)
C31 N3 Ru1 132.1(4)
O7 C7 O8 123.7(7)
O7 C7 C8 119.1(7)
O8 C7 C8 117.1(7)
O6 C5 O5 123.6(7)
O6 C5 C6 118.0(7)
O5 C5 C6 118.3(7)
O12 C11 O11 124.0(7)
O12 C11 C12 116.4(7)
O11 C11 C12 119.6(7)
O4 C3 O3 123.6(7)
O4 C3 C4 118.9(7)
O3 C3 C4 117.5(7)
N4 C30 C28 118.0(7)
C62 C61 C66 122.1(7)
C62 C61 N7 120.8(7)
C66 C61 N7 117.1(7)
C57 C56 C54 120.0(7)
Cl1S C1S Cl2S 116.8(6)
Cl3S C2S Cl4S 114.6(6)
Cl6S C3S Cl5S 124.6(8)
Cl7S C4S Cl8S 122.0(8)

loop_
_geom_bond_atom_site_label_1
_geom_bond_atom_site_label_2
_geom_bond_distance
Ru2 N2 2.023(6)
Ru2 O6 2.051(5)
Ru2 O2 2.060(5)
Ru2 O4 2.061(5)
Ru2 N4 2.278(6)
Ru2 Ru1 2.2953(8)
Ru1 N1 2.019(6)
Ru1 O1 2.044(5)
Ru1 O5 2.049(5)
Ru1 O3 2.072(5)
Ru1 N3 2.297(6)
Ru4 N6 2.009(6)
Ru4 O9 2.045(5)
Ru4 O8 2.048(5)
Ru4 O11 2.072(5)
Ru4 N8 2.264(6)
Ru4 Ru3 2.2966(8)
Ru3 N5 2.015(6)
Ru3 O12 2.046(5)
Ru3 O7 2.049(5)
Ru3 O10 2.053(5)
Ru3 N7 2.258(6)
O2 C1 1.286(9)
C31 C36 1.392(11)
C31 C32 1.417(11)
C31 N3 1.438(9)
O10 C9 1.301(9)
O9 C9 1.255(9)
O1 C1 1.272(9)
N2 C28 1.353(9)
N2 C25 1.366(9)
N1 C21 1.357(9)
N1 C25 1.374(9)
C40 C41 1.379(10)
C40 C45 1.399(11)
C40 N4 1.463(9)
C9 C10 1.484(11)
C33 C34 1.375(11)
C33 C32 1.388(11)
C64 C63 1.374(12)
C64 C65 1.383(11)
C64 C68 1.488(11)
C70 C71 1.401(10)
C70 C75 1.404(11)
C70 N8 1.437(9)
C54 C56 1.395(10)
C54 C55 1.422(10)
C54 C53 1.424(11)
C41 C42 1.382(11)
C41 C46 1.518(11)
C55 N6 1.359(9)
C55 N5 1.391(9)
C43 C42 1.360(11)
C43 C44 1.381(11)
C43 C48 1.515(11)
C34 C35 1.398(11)
C34 C38 1.503(11)
C25 C24 1.428(10)
C1 C2 1.495(10)
C51 N5 1.344(9)
C51 C52 1.399(10)
C51 C59 1.471(10)
C28 C27 1.411(10)
C28 C30 1.449(10)
C71 C72 1.395(11)
C71 C76 1.503(11)
C35 C36 1.394(11)
C21 C22 1.388(10)
C21 C29 1.452(10)
C24 C26 1.395(11)
C24 C23 1.424(11)
C36 C37 1.511(11)
C29 N3 1.292(9)
C73 C72 1.394(12)
C73 C74 1.397(11)
C73 C77 1.514(11)
C60 N8 1.294(9)
C60 C58 1.457(10)
C22 C23 1.368(11)
C57 C56 1.378(11)
C57 C58 1.395(10)
C27 C26 1.377(11)
C52 C53 1.374(11)
C44 C45 1.403(11)
C63 C62 1.401(11)
C45 C47 1.509(11)
C59 N7 1.292(9)
C58 N6 1.360(9)
C32 C39 1.507(10)
C62 C61 1.385(11)
C62 C67 1.515(12)
C74 C75 1.389(11)
C78 C75 1.510(11)
C66 C65 1.398(11)
C66 C61 1.414(11)
C66 C69 1.506(11)
O12 C11 1.266(9)
O11 C11 1.285(9)
O7 C7 1.269(9)
O8 C7 1.282(9)
O5 C5 1.273(9)
O4 C3 1.269(9)
O6 C5 1.260(9)
O3 C3 1.274(9)
N7 C61 1.434(9)
N4 C30 1.284(9)
C7 C8 1.482(10)
C5 C6 1.509(10)
C11 C12 1.479(11)
C3 C4 1.488(10)
Cl5S C3S 1.724(16)
Cl1S C1S 1.724(10)
Cl7S C4S 1.588(12)
Cl2S C1S 1.740(10)
Cl3S C2S 1.692(11)
Cl4S C2S 1.785(10)
Cl6S C3S 1.549(15)
Cl8S C4S 1.710(11)
